data_7046505
loop_
_publ_author_name
'Wang, Zhong-Jie'
'Ge, Fa-Yuan'
'Sun, Guo-Hao'
'Zheng, He-Gen'

_publ_section_title
;
 Two MOFs as dual-responsive photoluminescence sensors for metal and
 inorganic ion detection.
;
_journal_issue 25
_journal_name_full 'Dalton transactions (Cambridge, England : 2003)'
_journal_page_first 8257
_journal_page_last 8263
_journal_paper_doi 10.1039/c8dt01363b
_journal_volume 47
_journal_year 2018
_chemical_formula_sum 'C29 H24 Cd F4 N6 O6'
_chemical_formula_weight 740.94
_space_group_crystal_system monoclinic
_space_group_IT_number 15
_space_group_name_Hall '-C 2yc'
_space_group_name_H-M_alt 'C 1 2/c 1'
_symmetry_space_group_name_Hall '-C 2yc'
_symmetry_space_group_name_H-M 'C 1 2/c 1'
_atom_sites_solution_hydrogens mixed
_audit_creation_method SHELXL-2014/7
_audit_update_record
;
2018-04-06 deposited with the CCDC.
2018-05-29 downloaded from the CCDC.
;
_cell_angle_alpha 90
_cell_angle_beta 98.7620(10)
_cell_angle_gamma 90
_cell_formula_units_Z 8
_cell_length_a 17.7736(18)
_cell_length_b 17.8696(18)
_cell_length_c 18.3763(19)
_cell_measurement_reflns_used 7520
_cell_measurement_temperature 296(2)
_cell_measurement_theta_max 28.247
_cell_measurement_theta_min 1.626
_cell_volume 5768.3(10)
_computing_cell_refinement 'Bruker SMART'
_computing_data_collection 'Bruker SMART'
_computing_data_reduction 'Bruker SAINT'
_computing_molecular_graphics 'Bruker SHELXTL'
_computing_publication_material 'Bruker SHELXTL'
_computing_structure_refinement 'SHELXL-2014/7 (Sheldrick, 2014)'
_computing_structure_solution 'Bruker SHELXTL'
_diffrn_ambient_temperature 296(2)
_diffrn_measured_fraction_theta_full 0.995
_diffrn_measured_fraction_theta_max 0.993
_diffrn_measurement_device_type 'CCD area detector'
_diffrn_measurement_method 'phi and omega scans'
_diffrn_radiation_type MoK\a
_diffrn_radiation_wavelength 0.71073
_diffrn_reflns_av_R_equivalents 0.0397
_diffrn_reflns_av_unetI/netI 0.0380
_diffrn_reflns_Laue_measured_fraction_full 0.995
_diffrn_reflns_Laue_measured_fraction_max 0.993
_diffrn_reflns_limit_h_max 23
_diffrn_reflns_limit_h_min -23
_diffrn_reflns_limit_k_max 21
_diffrn_reflns_limit_k_min -23
_diffrn_reflns_limit_l_max 22
_diffrn_reflns_limit_l_min -24
_diffrn_reflns_number 26942
_diffrn_reflns_point_group_measured_fraction_full 0.995
_diffrn_reflns_point_group_measured_fraction_max 0.993
_diffrn_reflns_theta_full 25.242
_diffrn_reflns_theta_max 28.247
_diffrn_reflns_theta_min 1.626
_diffrn_source 'sealed tube'
_exptl_absorpt_coefficient_mu 0.839
_exptl_absorpt_correction_T_max 0.825
_exptl_absorpt_correction_T_min 0.797
_exptl_absorpt_correction_type multi-scan
_exptl_absorpt_process_details SADABS;Bruck,2000
_exptl_crystal_colour colorless
_exptl_crystal_density_diffrn 1.706
_exptl_crystal_density_meas 1.706
_exptl_crystal_density_method 'not measured'
_exptl_crystal_description bulk
_exptl_crystal_F_000 2976
_exptl_crystal_size_max 0.27
_exptl_crystal_size_mid 0.26
_exptl_crystal_size_min 0.23
_refine_diff_density_max 1.192
_refine_diff_density_min -0.795
_refine_diff_density_rms 0.095
_refine_ls_extinction_method none
_refine_ls_goodness_of_fit_ref 1.079
_refine_ls_hydrogen_treatment constr
_refine_ls_matrix_type full
_refine_ls_number_parameters 427
_refine_ls_number_reflns 7143
_refine_ls_number_restraints 7
_refine_ls_restrained_S_all 1.079
_refine_ls_R_factor_all 0.0497
_refine_ls_R_factor_gt 0.0383
_refine_ls_shift/su_max 0.002
_refine_ls_shift/su_mean 0.000
_refine_ls_structure_factor_coef Fsqd
_refine_ls_weighting_details 'w=1/[\s^2^(Fo^2^)+(0.0317P)^2^+19.3362P] where P=(Fo^2^+2Fc^2^)/3'
_refine_ls_weighting_scheme calc
_refine_ls_wR_factor_gt 0.0858
_refine_ls_wR_factor_ref 0.0907
_reflns_Friedel_coverage 0.000
_reflns_number_gt 5913
_reflns_number_total 7143
_reflns_threshold_expression 'I > 2\s(I)'
_cod_data_source_file c8dt01363b2.cif
_cod_data_source_block 2
_cod_depositor_comments 'Adding full bibliography for 7046504--7046505.cif.'
_cod_database_code 7046505
_shelx_shelxl_version_number 2014/7
_shelx_space_group_comment
;
The symmetry employed for this shelxl refinement is uniquely defined
by the following loop, which should always be used as a source of
symmetry information in preference to the above space-group names.
They are only intended as comments.
;
_shelx_estimated_absorpt_t_min 0.797
_shelx_estimated_absorpt_t_max 0.825

loop_
_space_group_symop_operation_xyz
'x, y, z'
'-x, y, -z+1/2'
'x+1/2, y+1/2, z'
'-x+1/2, y+1/2, -z+1/2'
'-x, -y, -z'
'x, -y, z-1/2'
'-x+1/2, -y+1/2, -z'
'x+1/2, -y+1/2, z-1/2'

loop_
_atom_site_label
_atom_site_type_symbol
_atom_site_fract_x
_atom_site_fract_y
_atom_site_fract_z
_atom_site_U_iso_or_equiv
_atom_site_adp_type
_atom_site_occupancy
_atom_site_site_symmetry_order
_atom_site_calc_flag
_atom_site_refinement_flags_posn
_atom_site_refinement_flags_adp
_atom_site_refinement_flags_occupancy
_atom_site_disorder_assembly
_atom_site_disorder_group
C1 C 0.6083(2) 0.90441(19) 0.1762(2) 0.0407(9) Uani 1 1 d . . . . .
H1 H 0.6131 0.8871 0.1294 0.049 Uiso 1 1 calc R U . . .
C2 C 0.59735(19) 0.90647(17) 0.28938(18) 0.0268(7) Uani 1 1 d . . . . .
H2 H 0.5921 0.8912 0.3367 0.032 Uiso 1 1 calc R U . . .
C3 C 0.6059(3) 0.9773(2) 0.1955(2) 0.0460(10) Uani 1 1 d . . . . .
H3 H 0.6077 1.0185 0.1649 0.055 Uiso 1 1 calc R U . . .
C4 C 0.59424(17) 1.04354(17) 0.31306(17) 0.0224(6) Uani 1 1 d . . . . .
C5 C 0.5752(2) 1.03796(19) 0.3831(2) 0.0379(9) Uani 1 1 d . . . . .
H5 H 0.5675 0.9911 0.4028 0.046 Uiso 1 1 calc R U . . .
C6 C 0.5676(2) 1.10195(19) 0.42409(19) 0.0343(8) Uani 1 1 d . . . . .
H6 H 0.5550 1.0974 0.4712 0.041 Uiso 1 1 calc R U . . .
C7 C 0.57829(17) 1.17228(16) 0.39619(17) 0.0231(6) Uani 1 1 d . . . . .
C8 C 0.60054(19) 1.17683(18) 0.32716(18) 0.0279(7) Uani 1 1 d . . . . .
H8 H 0.6107 1.2235 0.3085 0.033 Uiso 1 1 calc R U . . .
C9 C 0.60802(18) 1.11355(18) 0.28525(18) 0.0266(7) Uani 1 1 d . . . . .
H9 H 0.6222 1.1180 0.2388 0.032 Uiso 1 1 calc R U . . .
C10 C 0.53058(18) 1.30004(17) 0.40497(16) 0.0223(6) Uani 1 1 d . . . . .
C11 C 0.47790(19) 1.29485(17) 0.34099(17) 0.0268(7) Uani 1 1 d . . . . .
H11 H 0.4676 1.2484 0.3189 0.032 Uiso 1 1 calc R U . . .
C12 C 0.54138(19) 1.36987(18) 0.43905(18) 0.0290(7) Uani 1 1 d . . . . .
H12 H 0.5754 1.3745 0.4826 0.035 Uiso 1 1 calc R U . . .
C13 C 0.56002(17) 0.56123(16) 0.18954(17) 0.0220(6) Uani 1 1 d . . . . .
H13 H 0.5134 0.5766 0.1640 0.026 Uiso 1 1 calc R U . . .
C14 C 0.67015(19) 0.56164(18) 0.2559(2) 0.0344(8) Uani 1 1 d . . . . .
H14 H 0.7143 0.5783 0.2852 0.041 Uiso 1 1 calc R U . . .
C15 C 0.65688(19) 0.49052(19) 0.2338(2) 0.0352(8) Uani 1 1 d . . . . .
H15 H 0.6889 0.4497 0.2451 0.042 Uiso 1 1 calc R U . . .
C17 C 0.54683(17) 0.42599(16) 0.15687(17) 0.0226(6) Uani 1 1 d . . . . .
C18 C 0.55935(19) 0.35763(18) 0.19025(18) 0.0274(7) Uani 1 1 d . . . . .
H18 H 0.5930 0.3534 0.2341 0.033 Uiso 1 1 calc R U . . .
C19 C 0.49770(19) 0.43221(18) 0.09088(18) 0.0294(7) Uani 1 1 d . . . . .
H19 H 0.4911 0.4781 0.0669 0.035 Uiso 1 1 calc R U . . .
C20 C 0.48940(15) 0.73941(16) 0.10971(15) 0.0177(5) Uani 1 1 d . . . . .
C21 C 0.42302(15) 0.74269(16) 0.04700(15) 0.0162(5) Uani 1 1 d . . . . .
C22 C 0.40513(17) 0.80831(17) 0.00936(17) 0.0230(6) Uani 1 1 d . . . . .
C23 C 0.38335(16) 0.68008(17) 0.02055(16) 0.0206(6) Uani 1 1 d . . . . .
C24 C 0.7624(2) 0.7498(3) 0.34440(18) 0.0463(12) Uani 1 1 d D . . . .
C25 C 0.81362(17) 0.7518(2) 0.41878(17) 0.0273(7) Uani 1 1 d D . . . .
C26 C 0.83001(17) 0.81743(19) 0.45726(17) 0.0271(7) Uani 1 1 d . . . . .
C27 C 0.85204(18) 0.68847(19) 0.44686(18) 0.0278(7) Uani 1 1 d . . . . .
C28 C 0.7915(2) 0.9379(2) -0.0730(2) 0.0434(9) Uani 1 1 d . . . . .
H28A H 0.8011 0.8932 -0.0991 0.065 Uiso 1 1 calc R U . . .
H28B H 0.8378 0.9660 -0.0616 0.065 Uiso 1 1 calc R U . . .
H28C H 0.7540 0.9676 -0.1032 0.065 Uiso 1 1 calc R U . . .
C29 C 0.7491(4) 0.9790(3) 0.0421(3) 0.0764(18) Uani 1 1 d . . . . .
H29A H 0.7374 0.9591 0.0876 0.115 Uiso 1 1 calc R U . . .
H29B H 0.7068 1.0080 0.0186 0.115 Uiso 1 1 calc R U . . .
H29C H 0.7934 1.0104 0.0518 0.115 Uiso 1 1 calc R U . . .
C30 C 0.7456(2) 0.8489(2) 0.0060(2) 0.0468(10) Uani 1 1 d . . . . .
H30 H 0.7561 0.8125 -0.0273 0.056 Uiso 1 1 calc R U . . .
Cd1 Cd 0.60707(2) 0.73311(2) 0.23587(2) 0.01532(6) Uani 1 1 d . . . . .
F1 F 0.44124(13) 0.87221(11) 0.03387(12) 0.0399(5) Uani 1 1 d . . . . .
F2 F 0.39866(12) 0.61376(10) 0.05441(11) 0.0353(5) Uani 1 1 d . . . . .
F3 F 0.79424(13) 0.88080(13) 0.43298(12) 0.0500(6) Uani 1 1 d . . . . .
F4 F 0.83943(14) 0.62281(13) 0.41080(13) 0.0509(6) Uani 1 1 d . . . . .
N1 N 0.60271(14) 0.86017(15) 0.23506(14) 0.0231(5) Uani 1 1 d . . . . .
N2 N 0.60025(15) 0.97848(14) 0.26905(14) 0.0233(5) Uani 1 1 d . . . . .
N3 N 0.56916(16) 1.23766(14) 0.43687(14) 0.0256(6) Uani 1 1 d . . . . .
H3A H 0.5880 1.2390 0.4828 0.031 Uiso 1 1 calc R U . . .
N4 N 0.60928(14) 0.60630(14) 0.22929(14) 0.0220(5) Uani 1 1 d . . . . .
N5 N 0.58602(14) 0.49035(14) 0.19077(14) 0.0229(5) Uani 1 1 d . . . . .
N6 N 0.76377(18) 0.91812(17) -0.00578(18) 0.0382(7) Uani 1 1 d . . . . .
O1 O 0.55321(12) 0.75024(15) 0.09314(12) 0.0338(6) Uani 1 1 d . . . . .
O2 O 0.47704(11) 0.72571(12) 0.17347(11) 0.0222(4) Uani 1 1 d . . . . .
O3 O 0.69710(12) 0.73503(15) 0.34142(12) 0.0322(5) Uani 1 1 d . . . . .
O4 O 0.8005(3) 0.7271(7) 0.2942(3) 0.067(4) Uani 0.518(11) 1 d . U P A 1
O5 O 0.7153(2) 0.82895(19) 0.0590(2) 0.0707(10) Uani 1 1 d . . . . .
O4' O 0.7837(4) 0.8004(6) 0.2949(3) 0.055(3) Uani 0.482(11) 1 d . . P A 2
O1W O 0.70997(12) 0.73084(14) 0.17108(12) 0.0303(5) Uani 1 1 d . . . . .
H1WA H 0.7111 0.7608 0.1353 0.045 Uiso 1 1 d R U . . .
H1WB H 0.7326 0.7515 0.2100 0.045 Uiso 1 1 d R U . . .

loop_
_atom_site_aniso_label
_atom_site_aniso_U_11
_atom_site_aniso_U_22
_atom_site_aniso_U_33
_atom_site_aniso_U_23
_atom_site_aniso_U_13
_atom_site_aniso_U_12
C1 0.077(3) 0.0190(17) 0.029(2) -0.0021(14) 0.0197(18) -0.0019(17)
C2 0.0433(18) 0.0150(14) 0.0232(16) -0.0008(12) 0.0090(13) 0.0032(13)
C3 0.094(3) 0.0199(17) 0.029(2) 0.0008(14) 0.024(2) -0.0063(19)
C4 0.0271(15) 0.0172(14) 0.0231(15) -0.0019(11) 0.0042(12) 0.0032(11)
C5 0.070(3) 0.0147(15) 0.032(2) 0.0018(13) 0.0196(18) 0.0014(16)
C6 0.062(2) 0.0216(16) 0.0221(17) -0.0003(13) 0.0149(15) 0.0021(15)
C7 0.0279(15) 0.0160(14) 0.0245(16) -0.0007(12) 0.0012(12) 0.0028(11)
C8 0.0382(18) 0.0178(15) 0.0290(18) 0.0021(12) 0.0095(14) 0.0009(13)
C9 0.0364(17) 0.0214(15) 0.0240(16) -0.0009(12) 0.0109(13) 0.0026(13)
C10 0.0328(16) 0.0160(14) 0.0192(15) -0.0007(11) 0.0073(12) 0.0036(12)
C11 0.0409(18) 0.0159(14) 0.0232(16) -0.0043(12) 0.0035(13) 0.0017(13)
C12 0.0385(18) 0.0199(16) 0.0261(17) -0.0057(13) -0.0029(13) 0.0016(13)
C13 0.0224(14) 0.0176(14) 0.0263(16) 0.0007(12) 0.0040(11) -0.0001(11)
C14 0.0302(17) 0.0213(16) 0.047(2) -0.0010(15) -0.0085(15) -0.0019(13)
C15 0.0307(17) 0.0201(16) 0.052(2) 0.0041(15) -0.0037(15) 0.0036(13)
C17 0.0269(15) 0.0159(14) 0.0261(16) -0.0031(12) 0.0076(12) -0.0020(11)
C18 0.0372(17) 0.0201(15) 0.0238(16) 0.0022(12) 0.0012(13) -0.0046(13)
C19 0.0402(18) 0.0181(15) 0.0294(18) 0.0048(13) 0.0030(14) 0.0002(13)
C20 0.0189(13) 0.0191(13) 0.0134(13) -0.0028(11) -0.0031(10) 0.0007(11)
C21 0.0159(12) 0.0205(14) 0.0114(13) 0.0005(10) -0.0007(9) 0.0007(10)
C22 0.0287(15) 0.0166(14) 0.0241(16) 0.0021(12) 0.0054(12) 0.0019(11)
C23 0.0218(14) 0.0207(14) 0.0174(14) 0.0055(11) -0.0028(11) -0.0013(11)
C24 0.0242(17) 0.098(4) 0.0150(16) -0.0078(18) -0.0026(12) -0.0160(18)
C25 0.0160(13) 0.048(2) 0.0173(15) -0.0079(13) 0.0013(11) -0.0065(12)
C26 0.0227(15) 0.0353(18) 0.0211(16) -0.0005(13) -0.0039(12) 0.0123(13)
C27 0.0318(17) 0.0280(17) 0.0240(17) -0.0116(13) 0.0057(12) -0.0129(13)
C28 0.047(2) 0.049(2) 0.036(2) -0.0034(18) 0.0137(17) 0.0013(18)
C29 0.121(5) 0.052(3) 0.069(4) -0.029(3) 0.056(3) -0.040(3)
C30 0.058(3) 0.031(2) 0.058(3) 0.0007(18) 0.029(2) -0.0025(17)
Cd1 0.01444(10) 0.01544(10) 0.01513(10) -0.00293(8) -0.00079(6) -0.00072(8)
F1 0.0606(14) 0.0172(10) 0.0420(13) -0.0031(8) 0.0084(10) -0.0048(9)
F2 0.0481(12) 0.0204(10) 0.0329(11) 0.0102(8) -0.0083(9) -0.0077(8)
F3 0.0539(14) 0.0547(15) 0.0355(12) 0.0042(10) -0.0123(10) 0.0334(12)
F4 0.0646(15) 0.0422(13) 0.0460(14) -0.0276(11) 0.0087(11) -0.0261(11)
N1 0.0255(13) 0.0234(13) 0.0203(13) -0.0016(10) 0.0029(10) 0.0009(10)
N2 0.0312(14) 0.0155(12) 0.0240(14) -0.0011(10) 0.0068(10) 0.0014(10)
N3 0.0435(16) 0.0177(12) 0.0151(12) -0.0025(10) 0.0024(11) 0.0040(11)
N4 0.0216(12) 0.0168(12) 0.0275(14) -0.0012(10) 0.0034(10) 0.0000(9)
N5 0.0246(13) 0.0173(12) 0.0269(14) -0.0010(10) 0.0038(10) -0.0017(10)
N6 0.0420(17) 0.0297(16) 0.047(2) -0.0051(14) 0.0192(14) -0.0070(13)
O1 0.0193(11) 0.0640(18) 0.0169(11) -0.0001(10) -0.0009(8) -0.0089(10)
O2 0.0208(10) 0.0338(12) 0.0115(10) 0.0020(9) 0.0002(7) 0.0022(9)
O3 0.0166(10) 0.0596(16) 0.0183(11) 0.0021(11) -0.0045(8) -0.0096(10)
O4 0.019(2) 0.159(11) 0.021(3) -0.036(4) -0.0021(19) 0.010(3)
O5 0.096(3) 0.056(2) 0.071(2) 0.0189(18) 0.047(2) -0.0034(19)
O4' 0.043(4) 0.094(7) 0.024(3) 0.020(3) -0.010(2) -0.042(4)
O1W 0.0280(11) 0.0442(14) 0.0197(11) 0.0020(10) 0.0071(9) 0.0053(10)

loop_
_atom_type_symbol
_atom_type_description
_atom_type_scat_dispersion_real
_atom_type_scat_dispersion_imag
_atom_type_scat_source
C C 0.0033 0.0016 'International Tables Vol C Tables 4.2.6.8 and 6.1.1.4'
H H 0.0000 0.0000 'International Tables Vol C Tables 4.2.6.8 and 6.1.1.4'
N N 0.0061 0.0033 'International Tables Vol C Tables 4.2.6.8 and 6.1.1.4'
O O 0.0106 0.0060 'International Tables Vol C Tables 4.2.6.8 and 6.1.1.4'
F F 0.0171 0.0103 'International Tables Vol C Tables 4.2.6.8 and 6.1.1.4'
Cd Cd -0.8075 1.2024 'International Tables Vol C Tables 4.2.6.8 and 6.1.1.4'

loop_
_geom_angle_atom_site_label_1
_geom_angle_atom_site_label_2
_geom_angle_atom_site_label_3
_geom_angle
_geom_angle_site_symmetry_1
_geom_angle_site_symmetry_3
C3 C1 N1 110.1(3) . .
N1 C2 N2 112.5(3) . .
C1 C3 N2 106.4(3) . .
C5 C4 C9 119.3(3) . .
C5 C4 N2 121.2(3) . .
C9 C4 N2 119.5(3) . .
C4 C5 C6 120.3(3) . .
C7 C6 C5 121.2(3) . .
C6 C7 C8 117.9(3) . .
C6 C7 N3 121.6(3) . .
C8 C7 N3 120.5(3) . .
C9 C8 C7 121.7(3) . .
C8 C9 C4 119.6(3) . .
C11 C10 N3 121.9(3) . .
C11 C10 C12 117.9(3) . .
N3 C10 C12 120.1(3) . .
C18 C11 C10 121.0(3) 2_665 .
C19 C12 C10 121.0(3) 2_665 .
N4 C13 N5 111.5(3) . .
C15 C14 N4 110.4(3) . .
C14 C15 N5 106.1(3) . .
C18 C17 C19 120.1(3) . .
C18 C17 N5 119.0(3) . .
C19 C17 N5 120.9(3) . .
C17 C18 C11 120.2(3) . 2_645
C12 C19 C17 119.7(3) 2_645 .
O1 C20 O2 124.2(3) . .
O1 C20 C21 116.3(2) . .
O2 C20 C21 119.5(2) . .
C23 C21 C22 116.8(3) . .
C23 C21 C20 122.4(2) . .
C22 C21 C20 120.5(3) . .
F1 C22 C27 118.3(3) . 8_465
F1 C22 C21 119.4(3) . .
C27 C22 C21 122.3(3) 8_465 .
F2 C23 C21 119.8(2) . .
F2 C23 C26 118.7(3) . 8_465
C21 C23 C26 121.4(3) . 8_465
O3 C24 O4 121.0(4) . .
O3 C24 O4' 118.8(4) . .
O3 C24 C25 119.7(3) . .
O4 C24 C25 110.1(4) . .
O4' C24 C25 113.0(3) . .
C26 C25 C27 116.9(3) . .
C26 C25 C24 122.1(3) . .
C27 C25 C24 120.7(3) . .
F3 C26 C25 119.7(3) . .
F3 C26 C23 118.8(3) . 8_566
C25 C26 C23 121.5(3) . 8_566
F4 C27 C22 119.3(3) . 8_566
F4 C27 C25 119.6(3) . .
C22 C27 C25 121.1(3) 8_566 .
O5 C30 N6 123.6(4) . .
N4 Cd1 N1 176.58(9) . .
N4 Cd1 O3 92.52(9) . .
N1 Cd1 O3 90.53(9) . .
N4 Cd1 O1W 86.22(9) . .
N1 Cd1 O1W 92.44(9) . .
O3 Cd1 O1W 86.12(8) . .
N4 Cd1 O2 89.98(8) . 2_655
N1 Cd1 O2 92.03(8) . 2_655
O3 Cd1 O2 81.03(7) . 2_655
O1W Cd1 O2 166.42(7) . 2_655
N4 Cd1 O2 86.75(8) . .
N1 Cd1 O2 91.28(8) . .
O3 Cd1 O2 152.11(7) . .
O1W Cd1 O2 121.59(7) . .
O2 Cd1 O2 71.10(7) 2_655 .
C2 N1 C1 105.2(3) . .
C2 N1 Cd1 129.2(2) . .
C1 N1 Cd1 125.6(2) . .
C2 N2 C3 105.7(3) . .
C2 N2 C4 127.8(3) . .
C3 N2 C4 126.4(3) . .
C10 N3 C7 122.0(3) . .
C13 N4 C14 105.2(3) . .
C13 N4 Cd1 128.4(2) . .
C14 N4 Cd1 125.5(2) . .
C13 N5 C15 106.7(3) . .
C13 N5 C17 127.1(3) . .
C15 N5 C17 126.1(3) . .
C30 N6 C28 120.0(3) . .
C30 N6 C29 122.7(4) . .
C28 N6 C29 116.9(3) . .
C20 O2 Cd1 148.84(19) . 2_655
C20 O2 Cd1 98.16(17) . .
Cd1 O2 Cd1 108.54(7) 2_655 .
C24 O3 Cd1 126.1(2) . .

loop_
_geom_bond_atom_site_label_1
_geom_bond_atom_site_label_2
_geom_bond_distance
_geom_bond_site_symmetry_2
C1 C3 1.352(5) .
C1 N1 1.355(4) .
C2 N1 1.311(4) .
C2 N2 1.343(4) .
C3 N2 1.371(4) .
C4 C5 1.383(5) .
C4 C9 1.387(4) .
C4 N2 1.429(4) .
C5 C6 1.388(5) .
C6 C7 1.381(4) .
C7 C8 1.387(4) .
C7 N3 1.410(4) .
C8 C9 1.386(4) .
C10 C11 1.390(4) .
C10 N3 1.391(4) .
C10 C12 1.396(4) .
C11 C18 1.382(4) 2_665
C12 C19 1.382(4) 2_665
C13 N4 1.324(4) .
C13 N5 1.347(4) .
C14 C15 1.345(5) .
C14 N4 1.373(4) .
C15 N5 1.381(4) .
C17 C18 1.370(4) .
C17 C19 1.387(4) .
C17 N5 1.437(4) .
C18 C11 1.382(4) 2_645
C19 C12 1.382(4) 2_645
C20 O1 1.234(4) .
C20 O2 1.249(3) .
C20 C21 1.520(4) .
C21 C23 1.371(4) .
C21 C22 1.374(4) .
C22 F1 1.353(3) .
C22 C27 1.372(4) 8_465
C23 F2 1.347(3) .
C23 C26 1.385(4) 8_465
C24 O3 1.183(4) .
C24 O4 1.290(6) .
C24 O4' 1.375(7) .
C24 C25 1.523(4) .
C25 C26 1.377(5) .
C25 C27 1.381(5) .
C26 F3 1.341(4) .
C26 C23 1.385(4) 8_566
C27 F4 1.349(4) .
C27 C22 1.372(4) 8_566
C28 N6 1.442(5) .
C29 N6 1.448(5) .
C30 O5 1.234(5) .
C30 N6 1.306(5) .
Cd1 N4 2.270(3) .
Cd1 N1 2.272(3) .
Cd1 O3 2.319(2) .
Cd1 O1W 2.330(2) .
Cd1 O2 2.406(2) 2_655
Cd1 O2 2.422(2) .
O2 Cd1 2.405(2) 2_655
